data_7101514
loop_
_publ_author_name
'Oliver C. Presly'
'Michael Green'
'John C. Jeffery'
'Eva Leiner'
'Martin Murray'
'Christopher A. Russell'
'Manfred Scheer'
'Ulf Vogel'

_publ_section_title
;
The surprising and stereoselective formation of P2C10
cages by the reduction of Cp*PCl2
;
_journal_issue 43
_journal_name_full 'Chemical Communications'
_journal_paper_doi 10.1039/b611484a
_journal_year 2006
_chemical_formula_moiety C20H30Cl5InP2
_chemical_formula_sum 'C20 H30 Cl5 In P2'
_chemical_formula_weight 624.45
_chemical_name_common P2Chlorocage
_chemical_name_systematic
;
?
;
_space_group_IT_number 19
_symmetry_cell_setting orthorhombic
_symmetry_space_group_name_Hall 'P 2ac 2ab'
_symmetry_space_group_name_H-M 'P 21 21 21'
_atom_sites_solution_hydrogens geom
_atom_sites_solution_primary direct
_atom_sites_solution_secondary difmap
_audit_creation_method SHELXL-97
_cell_angle_alpha 90.00
_cell_angle_beta 90.00
_cell_angle_gamma 90.00
_cell_formula_units_Z 4
_cell_length_a 12.7865(12)
_cell_length_b 12.8135(17)
_cell_length_c 15.6190(19)
_cell_measurement_reflns_used 13259
_cell_measurement_temperature 100(2)
_cell_measurement_theta_max 139.772
_cell_measurement_theta_min 8.911
_cell_volume 2559.0(5)
_computing_cell_refinement 'SAINT (Bruker, 2001)'
_computing_data_collection 'SMART (Bruker, 2001)'
_computing_data_reduction 'SHELXTL (Bruker, 2001)'
_computing_molecular_graphics 'SHELXTL (Bruker, 2001)'
_computing_publication_material 'SHELXTL (Bruker, 2001)'
_computing_structure_refinement 'SHELXL-97 (Sheldrick, 1997)'
_computing_structure_solution 'SHELXS-97 (Sheldrick, 1990)'
_diffrn_ambient_temperature 100(2)
_diffrn_detector_area_resol_mean 5.6
_diffrn_measured_fraction_theta_full 0.958
_diffrn_measured_fraction_theta_max 0.958
_diffrn_measurement_device_type 'CCD area cetector'
_diffrn_measurement_method 'frames each covering 0.3\% in\w'
_diffrn_radiation_monochromator graphite
_diffrn_radiation_source 'fine-focus sealed tube'
_diffrn_radiation_type CuK\a
_diffrn_radiation_wavelength 1.54178
_diffrn_reflns_av_R_equivalents 0.0509
_diffrn_reflns_av_sigmaI/netI 0.0391
_diffrn_reflns_limit_h_max 12
_diffrn_reflns_limit_h_min -14
_diffrn_reflns_limit_k_max 15
_diffrn_reflns_limit_k_min -15
_diffrn_reflns_limit_l_max 18
_diffrn_reflns_limit_l_min -18
_diffrn_reflns_number 19110
_diffrn_reflns_theta_full 70.18
_diffrn_reflns_theta_max 70.18
_diffrn_reflns_theta_min 4.46
_exptl_absorpt_coefficient_mu 13.408
_exptl_absorpt_correction_T_max 1.000000
_exptl_absorpt_correction_T_min 0.282317
_exptl_absorpt_correction_type multi-scan
_exptl_absorpt_process_details 'SADABS (Sheldrick, 1996)'
_exptl_crystal_colour Colourless
_exptl_crystal_density_diffrn 1.621
_exptl_crystal_density_method 'not measured'
_exptl_crystal_description Block
_exptl_crystal_F_000 1256
_exptl_crystal_size_max 0.2
_exptl_crystal_size_mid 0.1
_exptl_crystal_size_min 0.05
_refine_diff_density_max 1.083
_refine_diff_density_min -1.080
_refine_diff_density_rms 0.117
_refine_ls_abs_structure_details 'Flack H D (1983), Acta Cryst. A39, 876-881'
_refine_ls_abs_structure_Flack 0.485(7)
_refine_ls_extinction_method none
_refine_ls_goodness_of_fit_ref 1.037
_refine_ls_hydrogen_treatment constr
_refine_ls_matrix_type full
_refine_ls_number_parameters 264
_refine_ls_number_reflns 4539
_refine_ls_number_restraints 0
_refine_ls_restrained_S_all 1.037
_refine_ls_R_factor_all 0.0363
_refine_ls_R_factor_gt 0.0357
_refine_ls_shift/su_max 0.001
_refine_ls_shift/su_mean 0.000
_refine_ls_structure_factor_coef Fsqd
_refine_ls_weighting_details 'calc w=1/[\s^2^(Fo^2^)+(0.0655P)^2^+2.2433P] where P=(Fo^2^+2Fc^2^)/3'
_refine_ls_weighting_scheme calc
_refine_ls_wR_factor_gt 0.0936
_refine_ls_wR_factor_ref 0.0942
_reflns_number_gt 4432
_reflns_number_total 4539
_reflns_threshold_expression >2sigma(I)
_cod_data_source_file b611484a.txt
_cod_depositor_comments
;
The following automatic conversions were performed:
'_symmetry_cell_setting' value 'Orthorhombic' changed to 'orthorhombic'
according to '/home/saulius/struct/CIF-dictionaries/cif_core.dic'
dictionary named 'cif_core.dic' version 2.4.1 from 2010-06-29.

Automatic conversion script
Id: cif_fix_enum 1527 2010-12-29 10:47:43Z saulius 
;
_cod_original_sg_symbol_H-M P212121
_cod_database_code 7101514

loop_
_symmetry_equiv_pos_as_xyz
'x, y, z'
'-x+1/2, -y, z+1/2'
'-x, y+1/2, -z+1/2'
'x+1/2, -y+1/2, -z'

loop_
_atom_site_label
_atom_site_type_symbol
_atom_site_fract_x
_atom_site_fract_y
_atom_site_fract_z
_atom_site_U_iso_or_equiv
_atom_site_adp_type
_atom_site_occupancy
_atom_site_symmetry_multiplicity
_atom_site_calc_flag
_atom_site_refinement_flags
In1 In 0.23794(3) 0.58192(2) 0.238856(19) 0.01943(11) Uani 1 1 d .
P2 P 0.36788(9) 0.00327(8) 0.21386(7) 0.0139(2) Uani 1 1 d .
P1 P 0.20640(9) 0.03025(8) 0.18184(7) 0.0135(2) Uani 1 1 d .
Cl5 Cl 0.28291(10) 0.75096(8) 0.28675(7) 0.0258(3) Uani 1 1 d .
Cl2 Cl 0.09748(10) 0.59616(10) 0.14205(8) 0.0292(3) Uani 1 1 d .
Cl3 Cl 0.38763(11) 0.51337(9) 0.17209(9) 0.0322(3) Uani 1 1 d .
Cl4 Cl 0.18994(12) 0.47686(10) 0.35607(8) 0.0355(3) Uani 1 1 d .
C3 C 0.3457(4) 0.1512(3) 0.2018(3) 0.0122(9) Uani 1 1 d .
C6 C 0.3313(4) 0.0774(3) 0.0531(3) 0.0140(8) Uani 1 1 d .
C4 C 0.2256(4) 0.1638(3) 0.2247(3) 0.0140(8) Uani 1 1 d .
C7 C 0.3955(4) -0.0153(3) 0.0946(3) 0.0128(9) Uani 1 1 d .
C101 C 0.1251(4) 0.0740(4) 0.0151(3) 0.0212(10) Uani 1 1 d .
H10A H 0.1288 0.0530 -0.0451 0.032 Uiso 1 1 calc R
H10B H 0.1273 0.1503 0.0191 0.032 Uiso 1 1 calc R
H10C H 0.0597 0.0484 0.0402 0.032 Uiso 1 1 calc R
C9 C 0.2376(4) -0.0879(3) 0.0468(2) 0.0152(9) Uani 1 1 d .
C91 C 0.1513(4) -0.1595(4) 0.0193(3) 0.0227(11) Uani 1 1 d .
H91A H 0.1794 -0.2299 0.0108 0.034 Uiso 1 1 calc R
H91B H 0.1210 -0.1341 -0.0344 0.034 Uiso 1 1 calc R
H91C H 0.0971 -0.1613 0.0637 0.034 Uiso 1 1 calc R
C8 C 0.3373(4) -0.1114(3) 0.0646(3) 0.0139(9) Uani 1 1 d .
C10 C 0.2171(4) 0.0282(4) 0.0634(3) 0.0164(9) Uani 1 1 d .
C81 C 0.3899(5) -0.2147(3) 0.0580(3) 0.0240(11) Uani 1 1 d .
H81A H 0.3395 -0.2671 0.0384 0.036 Uiso 1 1 calc R
H81B H 0.4172 -0.2350 0.1142 0.036 Uiso 1 1 calc R
H81C H 0.4478 -0.2102 0.0170 0.036 Uiso 1 1 calc R
C51 C 0.0844(4) 0.2965(4) 0.1771(3) 0.0269(12) Uani 1 1 d .
H51A H 0.0751 0.3523 0.1349 0.040 Uiso 1 1 calc R
H51B H 0.0814 0.3261 0.2349 0.040 Uiso 1 1 calc R
H51C H 0.0285 0.2447 0.1703 0.040 Uiso 1 1 calc R
C1 C 0.2557(4) 0.2559(3) 0.0981(3) 0.0196(10) Uani 1 1 d .
C5 C 0.1881(4) 0.2452(3) 0.1636(3) 0.0171(9) Uani 1 1 d .
C21 C 0.4493(4) 0.2386(4) 0.0783(3) 0.0222(10) Uani 1 1 d .
H21A H 0.4460 0.2566 0.0174 0.033 Uiso 1 1 calc R
H21B H 0.5092 0.1926 0.0885 0.033 Uiso 1 1 calc R
H21C H 0.4571 0.3024 0.1123 0.033 Uiso 1 1 calc R
C41 C 0.1970(4) 0.1745(4) 0.3185(3) 0.0201(10) Uani 1 1 d .
H41A H 0.2197 0.2429 0.3395 0.030 Uiso 1 1 calc R
H41B H 0.2318 0.1195 0.3514 0.030 Uiso 1 1 calc R
H41C H 0.1211 0.1680 0.3251 0.030 Uiso 1 1 calc R
C2 C 0.3479(4) 0.1822(3) 0.1046(3) 0.0131(9) Uani 1 1 d .
C11 C 0.2436(5) 0.3322(4) 0.0258(3) 0.0264(11) Uani 1 1 d .
H11A H 0.2265 0.2945 -0.0269 0.040 Uiso 1 1 calc R
H11B H 0.3092 0.3706 0.0180 0.040 Uiso 1 1 calc R
H11C H 0.1873 0.3814 0.0393 0.040 Uiso 1 1 calc R
C61 C 0.3537(4) 0.0877(4) -0.0420(3) 0.0210(10) Uani 1 1 d .
H61A H 0.4281 0.1029 -0.0505 0.031 Uiso 1 1 calc R
H61B H 0.3116 0.1447 -0.0658 0.031 Uiso 1 1 calc R
H61C H 0.3358 0.0223 -0.0710 0.031 Uiso 1 1 calc R
Cl1 Cl 0.08339(9) -0.04958(9) 0.22184(7) 0.0244(3) Uani 1 1 d .
C31 C 0.4143(4) 0.2170(3) 0.2606(3) 0.0198(9) Uani 1 1 d .
H31A H 0.4875 0.2108 0.2427 0.030 Uiso 1 1 calc R
H31B H 0.4070 0.1922 0.3197 0.030 Uiso 1 1 calc R
H31C H 0.3926 0.2902 0.2572 0.030 Uiso 1 1 calc R
C71 C 0.5149(4) -0.0183(4) 0.0832(3) 0.0238(11) Uani 1 1 d .
H71A H 0.5435 -0.0786 0.1138 0.036 Uiso 1 1 calc R
H71B H 0.5456 0.0459 0.1063 0.036 Uiso 1 1 calc R
H71C H 0.5318 -0.0240 0.0221 0.036 Uiso 1 1 calc R

loop_
_atom_site_aniso_label
_atom_site_aniso_U_11
_atom_site_aniso_U_22
_atom_site_aniso_U_33
_atom_site_aniso_U_23
_atom_site_aniso_U_13
_atom_site_aniso_U_12
In1 0.01914(19) 0.02129(15) 0.01787(16) -0.00086(11) -0.00526(11) -0.00054(11)
P2 0.0124(6) 0.0176(5) 0.0116(5) 0.0021(4) -0.0020(4) -0.0002(4)
P1 0.0108(6) 0.0191(5) 0.0107(5) 0.0006(4) 0.0011(4) -0.0017(4)
Cl5 0.0342(7) 0.0205(5) 0.0228(5) -0.0062(4) 0.0044(5) -0.0001(5)
Cl2 0.0217(7) 0.0419(6) 0.0239(6) 0.0082(5) -0.0082(4) -0.0041(5)
Cl3 0.0255(7) 0.0262(5) 0.0450(7) -0.0104(5) -0.0037(6) 0.0045(5)
Cl4 0.0438(9) 0.0377(6) 0.0249(6) 0.0063(5) -0.0113(6) -0.0157(6)
C3 0.013(2) 0.0102(18) 0.014(2) 0.0049(16) 0.0071(17) 0.0021(16)
C6 0.014(2) 0.0156(19) 0.0121(19) 0.0001(18) 0.0007(16) -0.0025(18)
C4 0.011(2) 0.0232(19) 0.0077(18) -0.0035(16) 0.0015(16) 0.0023(17)
C7 0.009(2) 0.020(2) 0.0095(19) 0.0022(16) 0.0029(16) 0.0018(18)
C101 0.022(3) 0.024(2) 0.017(2) 0.002(2) -0.0092(18) 0.001(2)
C9 0.019(3) 0.0186(19) 0.0079(18) 0.0003(16) 0.0021(16) -0.003(2)
C91 0.027(3) 0.023(2) 0.018(2) -0.0036(19) -0.003(2) -0.010(2)
C8 0.019(3) 0.016(2) 0.0068(18) 0.0008(15) 0.0016(16) 0.0013(17)
C10 0.012(3) 0.029(2) 0.0089(19) -0.0076(17) -0.0015(17) -0.0014(19)
C81 0.030(3) 0.018(2) 0.024(2) -0.0035(19) -0.006(2) 0.009(2)
C51 0.031(3) 0.034(2) 0.017(2) -0.008(2) -0.007(2) 0.013(2)
C1 0.025(3) 0.019(2) 0.015(2) -0.0009(16) -0.007(2) 0.004(2)
C5 0.019(3) 0.0182(19) 0.014(2) -0.0027(17) -0.0045(18) 0.0051(18)
C21 0.027(3) 0.027(2) 0.012(2) 0.0033(19) 0.0023(19) -0.012(2)
C41 0.018(3) 0.034(2) 0.008(2) -0.0042(19) 0.0021(17) 0.001(2)
C2 0.016(2) 0.0161(19) 0.0072(19) 0.0000(16) 0.0010(16) -0.0024(18)
C11 0.039(4) 0.022(2) 0.019(2) 0.0066(18) -0.005(2) 0.004(2)
C61 0.024(3) 0.021(2) 0.018(2) -0.001(2) 0.0037(18) -0.006(2)
Cl1 0.0166(6) 0.0342(6) 0.0226(5) -0.0022(5) 0.0062(4) -0.0098(4)
C31 0.021(3) 0.025(2) 0.014(2) 0.0037(18) -0.0039(19) -0.0056(18)
C71 0.011(3) 0.031(3) 0.030(3) -0.002(2) 0.006(2) 0.002(2)

loop_
_atom_type_symbol
_atom_type_description
_atom_type_scat_dispersion_real
_atom_type_scat_dispersion_imag
_atom_type_scat_source
C C 0.0181 0.0091 'International Tables Vol C Tables 4.2.6.8 and 6.1.1.4'
H H 0.0000 0.0000 'International Tables Vol C Tables 4.2.6.8 and 6.1.1.4'
P P 0.2955 0.4335 'International Tables Vol C Tables 4.2.6.8 and 6.1.1.4'
Cl Cl 0.3639 0.7018 'International Tables Vol C Tables 4.2.6.8 and 6.1.1.4'
In In 0.0822 5.0449 'International Tables Vol C Tables 4.2.6.8 and 6.1.1.4'

loop_
_geom_angle_atom_site_label_1
_geom_angle_atom_site_label_2
_geom_angle_atom_site_label_3
_geom_angle
Cl3 In1 Cl4 110.11(5)
Cl3 In1 Cl2 111.42(5)
Cl4 In1 Cl2 110.17(5)
Cl3 In1 Cl5 106.56(4)
Cl4 In1 Cl5 109.97(4)
Cl2 In1 Cl5 108.53(5)
C7 P2 C3 93.14(19)
C7 P2 P1 88.33(15)
C3 P2 P1 71.22(15)
C4 P1 C10 111.3(2)
C4 P1 Cl1 117.96(15)
C10 P1 Cl1 111.50(16)
C4 P1 P2 86.42(15)
C10 P1 P2 99.11(16)
Cl1 P1 P2 127.33(7)
C31 C3 C2 115.6(3)
C31 C3 C4 111.5(4)
C2 C3 C4 102.1(4)
C31 C3 P2 113.6(3)
C2 C3 P2 109.9(3)
C4 C3 P2 102.8(3)
C61 C6 C2 113.5(4)
C61 C6 C7 111.6(4)
C2 C6 C7 111.1(3)
C61 C6 C10 107.8(4)
C2 C6 C10 114.0(3)
C7 C6 C10 97.9(3)
C5 C4 C41 118.5(4)
C5 C4 C3 103.8(4)
C41 C4 C3 117.4(4)
C5 C4 P1 111.8(3)
C41 C4 P1 113.6(3)
C3 C4 P1 87.3(3)
C8 C7 C71 115.6(4)
C8 C7 C6 103.2(3)
C71 C7 C6 119.1(4)
C8 C7 P2 108.2(3)
C71 C7 P2 107.4(3)
C6 C7 P2 102.1(3)
C8 C9 C91 128.5(4)
C8 C9 C10 110.3(4)
C91 C9 C10 121.1(4)
C9 C8 C81 128.0(4)
C9 C8 C7 110.4(4)
C81 C8 C7 121.6(4)
C101 C10 C9 115.1(4)
C101 C10 C6 120.4(4)
C9 C10 C6 102.1(3)
C101 C10 P1 115.6(3)
C9 C10 P1 101.3(3)
C6 C10 P1 99.3(3)
C5 C1 C11 124.9(5)
C5 C1 C2 112.7(4)
C11 C1 C2 122.4(4)
C1 C5 C4 110.5(4)
C1 C5 C51 129.1(4)
C4 C5 C51 120.2(4)
C1 C2 C21 110.2(4)
C1 C2 C3 102.0(3)
C21 C2 C3 113.1(4)
C1 C2 C6 113.0(4)
C21 C2 C6 112.1(4)
C3 C2 C6 106.0(3)

loop_
_geom_bond_atom_site_label_1
_geom_bond_atom_site_label_2
_geom_bond_distance
In1 Cl3 2.3499(14)
In1 Cl4 2.3539(13)
In1 Cl2 2.3548(12)
In1 Cl5 2.3626(11)
P2 C7 1.911(4)
P2 C3 1.926(4)
P2 P1 2.1525(16)
P1 C4 1.854(4)
P1 C10 1.855(4)
P1 Cl1 1.9774(16)
C3 C31 1.524(6)
C3 C2 1.570(6)
C3 C4 1.585(7)
C6 C61 1.518(6)
C6 C2 1.580(6)
C6 C7 1.583(6)
C6 C10 1.598(6)
C4 C5 1.491(6)
C4 C41 1.516(5)
C7 C8 1.513(6)
C7 C71 1.538(7)
C101 C10 1.516(6)
C9 C8 1.340(7)
C9 C91 1.498(6)
C9 C10 1.532(6)
C8 C81 1.489(6)
C51 C5 1.495(7)
C1 C5 1.346(7)
C1 C11 1.502(6)
C1 C2 1.514(7)
C21 C2 1.540(6)
